data_7160999
loop_
_publ_author_name
'Cala Gomez, L. Javier'
'Calvo, Natalia L.'
'Salazar, Mario O.'
'Simonetti, Sebastian O.'
'Furlan, Ricardo L. E.'
'Bracca, Andrea B. J.'
'Kaufman, Teodoro S.'

_publ_section_title
;
 Synthesis and evaluation of analogs of tetracyclic <i>Ganoderma</i>
 alkaloids as inhibitors of the enzyme &#x3b1;-glucosidase.
;
_journal_issue 7
_journal_name_full 'Organic &amp; biomolecular chemistry'
_journal_page_first 1452
_journal_page_last 1467
_journal_paper_doi 10.1039/d5ob01787d
_journal_volume 24
_journal_year 2026
_chemical_formula_moiety 'C17 H15 N O3'
_chemical_formula_sum 'C17 H15 N O3'
_chemical_formula_weight 281.30
_space_group_crystal_system monoclinic
_space_group_IT_number 14
_space_group_name_Hall '-P 2yn'
_space_group_name_H-M_alt 'P 1 21/n 1'
_atom_sites_solution_hydrogens geom
_audit_creation_method SHELXL-2019/1
_audit_update_record
;
2025-11-10 deposited with the CCDC.	2025-12-15 downloaded from the CCDC.
;
_cell_angle_alpha 90
_cell_angle_beta 110.4210(10)
_cell_angle_gamma 90
_cell_formula_units_Z 4
_cell_length_a 8.0988(4)
_cell_length_b 18.4631(7)
_cell_length_c 9.7483(3)
_cell_measurement_reflns_used 5488
_cell_measurement_temperature 298(2)
_cell_measurement_theta_max 25.4109
_cell_measurement_theta_min 2.9019
_cell_volume 1366.05(10)
_computing_structure_refinement 'SHELXL-2019/1 (Sheldrick, 2019)'
_diffrn_ambient_temperature 298(2)
_diffrn_measured_fraction_theta_full 0.995
_diffrn_measured_fraction_theta_max 0.996
_diffrn_measurement_device_type 'Bruker D8 Quest ECO'
_diffrn_measurement_method '\w scan'
_diffrn_radiation_type MoK\a
_diffrn_radiation_wavelength 0.71073
_diffrn_reflns_av_R_equivalents 0.0552
_diffrn_reflns_av_unetI/netI 0.0261
_diffrn_reflns_Laue_measured_fraction_full 0.995
_diffrn_reflns_Laue_measured_fraction_max 0.996
_diffrn_reflns_limit_h_max 10
_diffrn_reflns_limit_h_min -10
_diffrn_reflns_limit_k_max 23
_diffrn_reflns_limit_k_min -23
_diffrn_reflns_limit_l_max 12
_diffrn_reflns_limit_l_min -12
_diffrn_reflns_number 25141
_diffrn_reflns_point_group_measured_fraction_full 0.995
_diffrn_reflns_point_group_measured_fraction_max 0.996
_diffrn_reflns_theta_full 25.242
_diffrn_reflns_theta_max 26.371
_diffrn_reflns_theta_min 2.902
_diffrn_source 'Sealed tube'
_exptl_absorpt_coefficient_mu 0.094
_exptl_absorpt_correction_T_max 0.987
_exptl_absorpt_correction_T_min 0.982
_exptl_absorpt_correction_type multi-scan
_exptl_absorpt_process_details (Krause,SADABS-2016/2)
_exptl_crystal_colour yellow
_exptl_crystal_density_diffrn 1.368
_exptl_crystal_description block
_exptl_crystal_F_000 592
_exptl_crystal_size_max 0.669
_exptl_crystal_size_mid 0.157
_exptl_crystal_size_min 0.144
_refine_diff_density_max 0.347
_refine_diff_density_min -0.203
_refine_diff_density_rms 0.047
_refine_ls_extinction_coef 0.08(3)
_refine_ls_extinction_expression Fc^*^=kFc[1+0.001xFc^2^\l^3^/sin(2\q)]^-1/4^
_refine_ls_extinction_method 'SHELXL-2019/1 (Sheldrick 2019)'
_refine_ls_goodness_of_fit_ref 1.113
_refine_ls_hydrogen_treatment constr
_refine_ls_matrix_type full
_refine_ls_number_parameters 241
_refine_ls_number_reflns 2784
_refine_ls_number_restraints 0
_refine_ls_restrained_S_all 1.113
_refine_ls_R_factor_all 0.1327
_refine_ls_R_factor_gt 0.0804
_refine_ls_shift/su_max 0.000
_refine_ls_shift/su_mean 0.000
_refine_ls_structure_factor_coef Fsqd
_refine_ls_weighting_details 'w=1/[\s^2^(Fo^2^)+(0.1728P)^2^+0.3697P] where P=(Fo^2^+2Fc^2^)/3'
_refine_ls_weighting_scheme calc
_refine_ls_wR_factor_gt 0.2240
_refine_ls_wR_factor_ref 0.3157
_reflns_Friedel_coverage 0.000
_reflns_number_gt 1628
_reflns_number_total 2784
_reflns_threshold_expression 'I > 2\s(I)'
_cod_data_source_file d5ob01787d3.cif
_cod_data_source_block NLC_043_A_0m_a
_cod_depositor_comments
;
The following automatic conversions were performed:

data item '_exptl_absorpt_correction_type' value 'Multi-Scan' was
changed to 'multi-scan' in accordance with the
/home/data/users/saulius/crontab/automatic-downloads/rss-feeds/RSC/lib/dictionaries/cif_core.dic
dictionary named 'cif_core.dic' version 2.4.2 last updated on
2011-04-26.

Automatic conversion script
Id: cif_fix_values 8170 2020-07-09 18:12:32Z antanas 
;
_cod_original_sg_symbol_H-M 'P 21/n'
_cod_database_code 7160999
_shelx_shelxl_version_number 2019/1
_shelx_space_group_comment
;
The symmetry employed for this shelxl refinement is uniquely defined
by the following loop, which should always be used as a source of
symmetry information in preference to the above space-group names.
They are only intended as comments.
;
_shelx_estimated_absorpt_t_min 0.940
_shelx_estimated_absorpt_t_max 0.987

loop_
_space_group_symop_operation_xyz
'x, y, z'
'-x+1/2, y+1/2, -z+1/2'
'-x, -y, -z'
'x-1/2, -y-1/2, z-1/2'

loop_
_atom_site_label
_atom_site_type_symbol
_atom_site_fract_x
_atom_site_fract_y
_atom_site_fract_z
_atom_site_U_iso_or_equiv
_atom_site_adp_type
_atom_site_occupancy
_atom_site_site_symmetry_order
_atom_site_calc_flag
_atom_site_refinement_flags_posn
_atom_site_refinement_flags_adp
_atom_site_refinement_flags_occupancy
_atom_site_disorder_assembly
_atom_site_disorder_group
C1 C 0.5447(5) 0.5689(2) 0.2508(4) 0.0995(13) Uani 1 1 d . . . . .
H1 H 0.549791 0.525560 0.203778 0.119 Uiso 1 1 calc R U . A 1
C5 C 0.5953(5) 0.6516(2) 0.4497(5) 0.0890(11) Uani 1 1 d . . . . .
O6 O 0.6693(4) 0.66926(12) 0.5968(3) 0.1003(10) Uani 1 1 d . . . . .
C7 C 0.6811(5) 0.61099(17) 0.6961(4) 0.0883(11) Uani 1 1 d . . . . .
H7A H 0.564396 0.599835 0.696815 0.106 Uiso 1 1 calc R U . . .
H7B H 0.753506 0.625786 0.794140 0.106 Uiso 1 1 calc R U . . .
C8 C 0.7590(4) 0.54432(15) 0.6546(3) 0.0701(9) Uani 1 1 d . . . . .
C9 C 0.8606(4) 0.49534(16) 0.7551(3) 0.0716(9) Uani 1 1 d . . . . .
H9 H 0.895576 0.505220 0.854777 0.086 Uiso 1 1 calc R U . . .
C10 C 0.9107(4) 0.43080(15) 0.7066(3) 0.0631(8) Uani 1 1 d . . . . .
C11 C 1.0182(4) 0.37732(18) 0.8135(4) 0.0775(9) Uani 1 1 d . . . . .
C12 C 1.0610(5) 0.30804(19) 0.7548(4) 0.0874(11) Uani 1 1 d . . . . .
H12A H 1.067672 0.269606 0.824326 0.105 Uiso 1 1 calc R U . . .
H12B H 1.176091 0.312421 0.745657 0.105 Uiso 1 1 calc R U . . .
C13 C 0.9293(5) 0.28722(18) 0.6089(5) 0.0907(11) Uani 1 1 d . . . . .
H13A H 0.818523 0.274814 0.620483 0.109 Uiso 1 1 calc R U . . .
H13B H 0.971260 0.244791 0.572336 0.109 Uiso 1 1 calc R U . . .
C14 C 0.8995(5) 0.34810(17) 0.4995(4) 0.0798(10) Uani 1 1 d . . . . .
H14A H 1.004873 0.354668 0.475108 0.096 Uiso 1 1 calc R U . . .
H14B H 0.803979 0.335063 0.410447 0.096 Uiso 1 1 calc R U . . .
C15 C 0.8556(4) 0.41770(15) 0.5567(3) 0.0644(8) Uani 1 1 d . . . . .
N16 N 0.7613(3) 0.46665(13) 0.4573(3) 0.0698(8) Uani 1 1 d . . . . .
C17 C 0.7154(4) 0.52836(15) 0.5070(3) 0.0658(8) Uani 1 1 d . . . . .
C18 C 0.6157(4) 0.58299(18) 0.3998(4) 0.0777(10) Uani 1 1 d . . . . .
O19 O 1.0703(4) 0.38950(16) 0.9440(3) 0.1177(12) Uani 1 1 d . . . . .
O20A O 0.3689(16) 0.6384(7) 0.0282(9) 0.106(5) Uani 0.417(19) 1 d . . P B 1
C21A C 0.344(5) 0.5748(14) -0.044(3) 0.197(15) Uani 0.504(19) 1 d . . P B 1
H21D H 0.294426 0.583631 -0.147515 0.295 Uiso 0.504(19) 1 calc R U P B 1
H21E H 0.265624 0.545035 -0.014390 0.295 Uiso 0.504(19) 1 calc R U P B 1
H21F H 0.455418 0.550548 -0.021956 0.295 Uiso 0.504(19) 1 calc R U P B 1
O20B O 0.4021(15) 0.5889(10) -0.0069(12) 0.138(6) Uani 0.583(19) 1 d . . P B 2
C21B C 0.2536(13) 0.6189(9) -0.1038(11) 0.113(5) Uani 0.496(19) 1 d . . P B 2
H21A H 0.282502 0.663948 -0.139041 0.170 Uiso 0.496(19) 1 calc R U P B 2
H21B H 0.169885 0.627447 -0.055952 0.170 Uiso 0.496(19) 1 calc R U P B 2
H21C H 0.203460 0.586416 -0.184564 0.170 Uiso 0.496(19) 1 calc R U P B 2
C2A C 0.453(2) 0.6420(15) 0.177(3) 0.073(6) Uani 0.39(4) 1 d . . P B 1
C3A C 0.455(2) 0.7090(17) 0.242(3) 0.074(5) Uani 0.39(4) 1 d . . P B 1
H3A H 0.402864 0.748344 0.183424 0.088 Uiso 0.39(4) 1 calc R U P B 1
C4A C 0.530(3) 0.7186(11) 0.389(3) 0.074(5) Uani 0.39(4) 1 d . . P B 1
H4A H 0.536971 0.761842 0.439982 0.089 Uiso 0.39(4) 1 calc R U P B 1
C2B C 0.4592(15) 0.6114(13) 0.1400(16) 0.087(4) Uani 0.61(4) 1 d . . P B 2
C3B C 0.4358(14) 0.6802(13) 0.186(2) 0.080(4) Uani 0.61(4) 1 d . . P B 2
H3B H 0.375883 0.714896 0.117537 0.096 Uiso 0.61(4) 1 calc R U P B 2
C4B C 0.5009(18) 0.6975(10) 0.333(2) 0.081(4) Uani 0.61(4) 1 d . . P B 2
H4B H 0.480591 0.744510 0.357057 0.097 Uiso 0.61(4) 1 calc R U P B 2

loop_
_atom_site_aniso_label
_atom_site_aniso_U_11
_atom_site_aniso_U_22
_atom_site_aniso_U_33
_atom_site_aniso_U_23
_atom_site_aniso_U_13
_atom_site_aniso_U_12
C1 0.089(2) 0.118(3) 0.076(2) 0.035(2) 0.0099(18) -0.018(2)
C5 0.0663(19) 0.080(2) 0.118(3) 0.028(2) 0.0285(19) 0.0007(16)
O6 0.0992(19) 0.0612(14) 0.136(2) 0.0060(14) 0.0359(17) 0.0042(12)
C7 0.099(3) 0.0662(19) 0.089(2) -0.0067(16) 0.0198(19) 0.0057(16)
C8 0.0715(18) 0.0602(16) 0.0695(18) -0.0055(13) 0.0134(14) -0.0048(13)
C9 0.0799(19) 0.0714(17) 0.0559(15) -0.0055(13) 0.0140(13) -0.0021(14)
C10 0.0678(17) 0.0616(16) 0.0559(15) 0.0027(12) 0.0163(13) -0.0027(12)
C11 0.079(2) 0.078(2) 0.074(2) 0.0095(16) 0.0254(16) 0.0086(15)
C12 0.087(2) 0.082(2) 0.095(2) 0.0142(18) 0.0346(19) 0.0156(18)
C13 0.105(3) 0.068(2) 0.112(3) -0.0025(18) 0.053(2) 0.0062(17)
C14 0.092(2) 0.0724(19) 0.081(2) -0.0109(16) 0.0370(17) -0.0055(16)
C15 0.0687(17) 0.0629(16) 0.0617(16) -0.0027(12) 0.0229(13) -0.0088(13)
N16 0.0768(16) 0.0682(15) 0.0597(14) -0.0003(11) 0.0181(11) -0.0120(12)
C17 0.0662(17) 0.0621(16) 0.0624(16) 0.0038(13) 0.0138(13) -0.0124(13)
C18 0.0684(19) 0.074(2) 0.082(2) 0.0197(15) 0.0155(15) -0.0101(14)
O19 0.146(3) 0.121(2) 0.0654(16) 0.0112(14) 0.0118(16) 0.0374(19)
O20A 0.131(7) 0.100(8) 0.071(5) 0.017(4) 0.015(4) 0.004(5)
C21A 0.39(4) 0.102(11) 0.090(15) 0.011(11) 0.07(2) -0.004(18)
O20B 0.160(6) 0.174(15) 0.065(5) 0.017(6) 0.021(4) 0.080(8)
C21B 0.104(7) 0.142(10) 0.079(6) 0.020(6) 0.014(5) 0.000(6)
C2A 0.086(8) 0.049(12) 0.076(10) 0.014(9) 0.019(6) -0.007(9)
C3A 0.071(7) 0.067(12) 0.083(12) 0.015(9) 0.028(8) 0.014(6)
C4A 0.069(7) 0.054(8) 0.102(13) 0.006(6) 0.034(8) 0.000(5)
C2B 0.086(4) 0.081(9) 0.086(7) 0.013(6) 0.021(4) 0.008(5)
C3B 0.080(4) 0.079(11) 0.082(8) 0.029(9) 0.028(5) 0.012(7)
C4B 0.072(5) 0.065(8) 0.103(12) 0.018(7) 0.029(7) 0.006(5)

loop_
_atom_type_symbol
_atom_type_description
_atom_type_scat_dispersion_real
_atom_type_scat_dispersion_imag
_atom_type_scat_source
C C 0.0033 0.0016 'International Tables Vol C Tables 4.2.6.8 and 6.1.1.4'
H H 0.0000 0.0000 'International Tables Vol C Tables 4.2.6.8 and 6.1.1.4'
N N 0.0061 0.0033 'International Tables Vol C Tables 4.2.6.8 and 6.1.1.4'
O O 0.0106 0.0060 'International Tables Vol C Tables 4.2.6.8 and 6.1.1.4'

loop_
_geom_angle_atom_site_label_1
_geom_angle_atom_site_label_2
_geom_angle_atom_site_label_3
_geom_angle
_geom_angle_site_symmetry_1
_geom_angle_site_symmetry_3
_geom_angle_publ_flag
C2B C1 C18 130.8(12) . . ?
C18 C1 C2A 105.7(12) . . ?
C18 C1 H1 127.2 . . ?
C2A C1 H1 127.2 . . ?
O6 C5 C18 121.0(3) . . ?
O6 C5 C4A 101.1(14) . . ?
C18 C5 C4A 137.5(14) . . ?
O6 C5 C4B 127.7(11) . . ?
C18 C5 C4B 111.2(11) . . ?
C5 O6 C7 115.2(3) . . ?
O6 C7 C8 111.7(3) . . ?
O6 C7 H7A 109.3 . . ?
C8 C7 H7A 109.3 . . ?
O6 C7 H7B 109.3 . . ?
C8 C7 H7B 109.3 . . ?
H7A C7 H7B 107.9 . . ?
C9 C8 C17 118.1(3) . . ?
C9 C8 C7 123.4(3) . . ?
C17 C8 C7 118.3(3) . . ?
C8 C9 C10 119.5(3) . . ?
C8 C9 H9 120.2 . . ?
C10 C9 H9 120.2 . . ?
C15 C10 C9 118.7(3) . . ?
C15 C10 C11 121.2(3) . . ?
C9 C10 C11 120.1(3) . . ?
O19 C11 C10 121.3(3) . . ?
O19 C11 C12 121.3(3) . . ?
C10 C11 C12 117.5(3) . . ?
C11 C12 C13 113.6(3) . . ?
C11 C12 H12A 108.8 . . ?
C13 C12 H12A 108.8 . . ?
C11 C12 H12B 108.8 . . ?
C13 C12 H12B 108.8 . . ?
H12A C12 H12B 107.7 . . ?
C12 C13 C14 111.4(3) . . ?
C12 C13 H13A 109.4 . . ?
C14 C13 H13A 109.4 . . ?
C12 C13 H13B 109.4 . . ?
C14 C13 H13B 109.4 . . ?
H13A C13 H13B 108.0 . . ?
C15 C14 C13 112.1(3) . . ?
C15 C14 H14A 109.2 . . ?
C13 C14 H14A 109.2 . . ?
C15 C14 H14B 109.2 . . ?
C13 C14 H14B 109.2 . . ?
H14A C14 H14B 107.9 . . ?
N16 C15 C10 122.1(3) . . ?
N16 C15 C14 117.2(3) . . ?
C10 C15 C14 120.7(3) . . ?
C17 N16 C15 117.9(2) . . ?
N16 C17 C8 123.5(3) . . ?
N16 C17 C18 118.6(3) . . ?
C8 C17 C18 117.9(3) . . ?
C1 C18 C5 118.8(3) . . ?
C1 C18 C17 122.6(3) . . ?
C5 C18 C17 118.6(3) . . ?
C21A O20A C2A 121.6(19) . . ?
O20A C21A H21D 109.5 . . ?
O20A C21A H21E 109.5 . . ?
H21D C21A H21E 109.5 . . ?
O20A C21A H21F 109.5 . . ?
H21D C21A H21F 109.5 . . ?
H21E C21A H21F 109.5 . . ?
C21B O20B C2B 118.9(13) . . ?
O20B C21B H21A 109.5 . . ?
O20B C21B H21B 109.5 . . ?
H21A C21B H21B 109.5 . . ?
O20B C21B H21C 109.5 . . ?
H21A C21B H21C 109.5 . . ?
H21B C21B H21C 109.5 . . ?
O20A C2A C3A 117(2) . . ?
O20A C2A C1 115(2) . . ?
C3A C2A C1 128.7(14) . . ?
C4A C3A C2A 121.8(14) . . ?
C4A C3A H3A 119.1 . . ?
C2A C3A H3A 119.1 . . ?
C3A C4A C5 107.1(13) . . ?
C3A C4A H4A 126.5 . . ?
C5 C4A H4A 126.5 . . ?
C1 C2B C3B 111.9(12) . . ?
C1 C2B O20B 123(2) . . ?
C3B C2B O20B 124.6(15) . . ?
C4B C3B C2B 120.2(10) . . ?
C4B C3B H3B 119.9 . . ?
C2B C3B H3B 119.9 . . ?
C3B C4B C5 127.1(11) . . ?
C3B C4B H4B 116.5 . . ?
C5 C4B H4B 116.5 . . ?

loop_
_geom_bond_atom_site_label_1
_geom_bond_atom_site_label_2
_geom_bond_distance
_geom_bond_site_symmetry_2
_geom_bond_publ_flag
C1 C2B 1.319(13) . ?
C1 C18 1.387(5) . ?
C1 C2A 1.59(2) . ?
C1 H1 0.9300 . ?
C5 O6 1.387(5) . ?
C5 C18 1.388(5) . ?
C5 C4A 1.392(19) . ?
C5 C4B 1.413(15) . ?
O6 C7 1.428(4) . ?
C7 C8 1.501(4) . ?
C7 H7A 0.9700 . ?
C7 H7B 0.9700 . ?
C8 C9 1.375(4) . ?
C8 C17 1.389(4) . ?
C9 C10 1.394(4) . ?
C9 H9 0.9300 . ?
C10 C15 1.392(4) . ?
C10 C11 1.478(4) . ?
C11 O19 1.214(4) . ?
C11 C12 1.491(5) . ?
C12 C13 1.499(6) . ?
C12 H12A 0.9700 . ?
C12 H12B 0.9700 . ?
C13 C14 1.510(5) . ?
C13 H13A 0.9700 . ?
C13 H13B 0.9700 . ?
C14 C15 1.493(4) . ?
C14 H14A 0.9700 . ?
C14 H14B 0.9700 . ?
C15 N16 1.350(4) . ?
N16 C17 1.340(4) . ?
C17 C18 1.474(4) . ?
O20A C21A 1.35(3) . ?
O20A C2A 1.38(3) . ?
C21A H21D 0.9600 . ?
C21A H21E 0.9600 . ?
C21A H21F 0.9600 . ?
O20B C21B 1.361(17) . ?
O20B C2B 1.41(2) . ?
C21B H21A 0.9600 . ?
C21B H21B 0.9600 . ?
C21B H21C 0.9600 . ?
C2A C3A 1.39(2) . ?
C3A C4A 1.36(2) . ?
C3A H3A 0.9300 . ?
C4A H4A 0.9300 . ?
C2B C3B 1.381(12) . ?
C3B C4B 1.378(16) . ?
C3B H3B 0.9300 . ?
C4B H4B 0.9300 . ?

loop_
_geom_hbond_atom_site_label_D
_geom_hbond_atom_site_label_H
_geom_hbond_atom_site_label_A
_geom_hbond_distance_DH
_geom_hbond_distance_HA
_geom_hbond_distance_DA
_geom_hbond_angle_DHA
_geom_hbond_site_symmetry_A
_geom_hbond_publ_flag
C7 H7B O19 0.97 2.47 3.381(4) 156.9 3_767 yes
C21B^b H21B^b O19 0.96 2.56 3.490(11) 163.1 3_666 yes
C3A^a H3A^a O6 0.93 2.34 3.18(2) 149.7 4_575 yes

loop_
_geom_torsion_atom_site_label_1
_geom_torsion_atom_site_label_2
_geom_torsion_atom_site_label_3
_geom_torsion_atom_site_label_4
_geom_torsion
_geom_torsion_site_symmetry_1
_geom_torsion_site_symmetry_2
_geom_torsion_site_symmetry_3
_geom_torsion_site_symmetry_4
_geom_torsion_publ_flag
C18 C5 O6 C7 -31.9(5) . . . . ?
C4A C5 O6 C7 154.3(8) . . . . ?
C4B C5 O6 C7 151.4(7) . . . . ?
C5 O6 C7 C8 48.4(4) . . . . ?
O6 C7 C8 C9 147.8(3) . . . . ?
O6 C7 C8 C17 -37.3(4) . . . . ?
C17 C8 C9 C10 -2.3(5) . . . . ?
C7 C8 C9 C10 172.7(3) . . . . ?
C8 C9 C10 C15 -0.2(4) . . . . ?
C8 C9 C10 C11 -179.3(3) . . . . ?
C15 C10 C11 O19 178.0(3) . . . . ?
C9 C10 C11 O19 -2.8(5) . . . . ?
C15 C10 C11 C12 -1.7(5) . . . . ?
C9 C10 C11 C12 177.4(3) . . . . ?
O19 C11 C12 C13 154.3(4) . . . . ?
C10 C11 C12 C13 -26.0(4) . . . . ?
C11 C12 C13 C14 52.9(4) . . . . ?
C12 C13 C14 C15 -52.1(4) . . . . ?
C9 C10 C15 N16 2.7(4) . . . . ?
C11 C10 C15 N16 -178.2(3) . . . . ?
C9 C10 C15 C14 -177.4(3) . . . . ?
C11 C10 C15 C14 1.7(4) . . . . ?
C13 C14 C15 N16 -154.6(3) . . . . ?
C13 C14 C15 C10 25.5(4) . . . . ?
C10 C15 N16 C17 -2.4(4) . . . . ?
C14 C15 N16 C17 177.7(3) . . . . ?
C15 N16 C17 C8 -0.2(4) . . . . ?
C15 N16 C17 C18 178.7(2) . . . . ?
C9 C8 C17 N16 2.6(5) . . . . ?
C7 C8 C17 N16 -172.6(3) . . . . ?
C9 C8 C17 C18 -176.3(3) . . . . ?
C7 C8 C17 C18 8.4(4) . . . . ?
C2B C1 C18 C5 1.9(9) . . . . ?
C2A C1 C18 C5 -0.4(8) . . . . ?
C2B C1 C18 C17 -176.9(7) . . . . ?
C2A C1 C18 C17 -179.1(7) . . . . ?
O6 C5 C18 C1 -177.6(3) . . . . ?
C4A C5 C18 C1 -6.6(13) . . . . ?
C4B C5 C18 C1 -0.4(7) . . . . ?
O6 C5 C18 C17 1.2(5) . . . . ?
C4A C5 C18 C17 172.1(12) . . . . ?
C4B C5 C18 C17 178.4(6) . . . . ?
N16 C17 C18 C1 10.1(5) . . . . ?
C8 C17 C18 C1 -170.9(3) . . . . ?
N16 C17 C18 C5 -168.6(3) . . . . ?
C8 C17 C18 C5 10.4(4) . . . . ?
C21A O20A C2A C3A -174(2) . . . . ?
C21A O20A C2A C1 10(3) . . . . ?
C18 C1 C2A O20A -178.1(11) . . . . ?
C18 C1 C2A C3A 6(2) . . . . ?
O20A C2A C3A C4A 178.4(15) . . . . ?
C1 C2A C3A C4A -6(3) . . . . ?
C2A C3A C4A C5 0(2) . . . . ?
O6 C5 C4A C3A 179.2(12) . . . . ?
C18 C5 C4A C3A 7(2) . . . . ?
C18 C1 C2B C3B -2.0(14) . . . . ?
C18 C1 C2B O20B 177.0(9) . . . . ?
C21B O20B C2B C1 149.2(14) . . . . ?
C21B O20B C2B C3B -32(2) . . . . ?
C1 C2B C3B C4B 0.8(17) . . . . ?
O20B C2B C3B C4B -178.2(11) . . . . ?
C2B C3B C4B C5 0.4(19) . . . . ?
O6 C5 C4B C3B 176.4(8) . . . . ?
C18 C5 C4B C3B -0.6(14) . . . . ?
